data_7221542
loop_
_publ_author_name
'Ghalsasi, Prasanna Shridhar'
'Mande, Hemant'
'Arulsamy, Navamoney'

_publ_section_title
;
 Racemic and Conglomerate 1-(4-Haloaryl)ethylammonium Tetrachlorocobaltate
 Salts: Formation of Helical Structures
;
_journal_name_full 'RSC Adv.'
_journal_paper_doi 10.1039/C5RA11719D
_journal_year 2015
_chemical_absolute_configuration syn
_chemical_formula_moiety '3(C8 H11 Cl N), Cl4 Co, Cl '
_chemical_formula_sum 'C24 H33 Cl8 Co N3'
_chemical_formula_weight 706.06
_chemical_name_systematic
;
?
;
_space_group_IT_number 4
_symmetry_cell_setting monoclinic
_symmetry_space_group_name_Hall 'P 2yb'
_symmetry_space_group_name_H-M 'P 1 21 1'
_atom_sites_solution_hydrogens geom
_atom_sites_solution_primary direct
_atom_sites_solution_secondary difmap
_audit_creation_method SHELXL-97
_audit_update_record
;
2012-12-20 deposited with the CCDC.
2015-07-13 downloaded from the CCDC.
;
_cell_angle_alpha 90.00
_cell_angle_beta 95.173(6)
_cell_angle_gamma 90.00
_cell_formula_units_Z 2
_cell_length_a 13.9263(14)
_cell_length_b 7.5981(6)
_cell_length_c 15.8322(13)
_cell_measurement_reflns_used 6484
_cell_measurement_temperature 296(2)
_cell_measurement_theta_max 29.13
_cell_measurement_theta_min 2.94
_cell_volume 1668.4(3)
_computing_cell_refinement 'Bruker SAINT'
_computing_data_collection 'Bruker APEX2'
_computing_data_reduction 'Bruker SAINT'
_computing_molecular_graphics 'Bruker SHELXTL'
_computing_publication_material 'Bruker SHELXTL'
_computing_structure_refinement 'SHELXL-97 (Sheldrick, 2008)'
_computing_structure_solution 'SHELXS-97 (Sheldrick, 2008)'
_diffrn_ambient_temperature 296(2)
_diffrn_measured_fraction_theta_full 0.997
_diffrn_measured_fraction_theta_max 0.997
_diffrn_measurement_device_type 'Bruker APEX-II CCD'
_diffrn_measurement_method '\f and \w scans'
_diffrn_radiation_monochromator graphite
_diffrn_radiation_source 'fine-focus sealed tube'
_diffrn_radiation_type MoK\a
_diffrn_radiation_wavelength 0.71073
_diffrn_reflns_av_R_equivalents 0.0325
_diffrn_reflns_av_sigmaI/netI 0.0583
_diffrn_reflns_limit_h_max 9
_diffrn_reflns_limit_h_min -18
_diffrn_reflns_limit_k_max 10
_diffrn_reflns_limit_k_min -9
_diffrn_reflns_limit_l_max 21
_diffrn_reflns_limit_l_min -21
_diffrn_reflns_number 15274
_diffrn_reflns_theta_full 28.70
_diffrn_reflns_theta_max 28.70
_diffrn_reflns_theta_min 1.47
_exptl_absorpt_coefficient_mu 1.173
_exptl_absorpt_correction_T_max 0.9120
_exptl_absorpt_correction_T_min 0.6263
_exptl_absorpt_correction_type multi-scan
_exptl_absorpt_process_details 'SADABS (Bruker AXS Inc., 2008)'
_exptl_crystal_colour blue
_exptl_crystal_density_diffrn 1.405
_exptl_crystal_density_method 'not measured'
_exptl_crystal_description rectangular_plate
_exptl_crystal_F_000 722
_exptl_crystal_size_max 0.44
_exptl_crystal_size_mid 0.36
_exptl_crystal_size_min 0.08
_refine_diff_density_max 0.394
_refine_diff_density_min -0.383
_refine_diff_density_rms 0.049
_refine_ls_abs_structure_details 'Flack H D (1983), Acta Cryst. A39, 876-881'
_refine_ls_abs_structure_Flack 0.004(14)
_refine_ls_extinction_method none
_refine_ls_goodness_of_fit_ref 1.019
_refine_ls_hydrogen_treatment constr
_refine_ls_matrix_type full
_refine_ls_number_parameters 325
_refine_ls_number_reflns 8142
_refine_ls_number_restraints 1
_refine_ls_restrained_S_all 1.019
_refine_ls_R_factor_all 0.0622
_refine_ls_R_factor_gt 0.0401
_refine_ls_shift/su_max 0.001
_refine_ls_shift/su_mean 0.000
_refine_ls_structure_factor_coef Fsqd
_refine_ls_weighting_details 'calc w=1/[\s^2^(Fo^2^)+(0.0279P)^2^+0.1579P] where P=(Fo^2^+2Fc^2^)/3'
_refine_ls_weighting_scheme calc
_refine_ls_wR_factor_gt 0.0801
_refine_ls_wR_factor_ref 0.0894
_reflns_number_gt 6195
_reflns_number_total 8142
_reflns_threshold_expression >2sigma(I)
_cod_data_source_file c5ra11719d2.cif
_cod_data_source_block pg33
_cod_depositor_comments
;
The following automatic conversions were performed:

'_symmetry_cell_setting' value 'Monoclinic' changed to 'monoclinic'
according to
/usr/data/users/saulius/crontab/automatic-downloads/rss-feeds/RSC/lib/dictionaries/cif_core.dic
dictionary named 'cif_core.dic' version 2.4.2 from 2011-04-26.

Automatic conversion script
Id: cif_fix_values 3271 2015-04-21 07:52:19Z andrius 
;
_cod_original_sg_symbol_H-M P2(1)
_cod_database_code 7221542

loop_
_symmetry_equiv_pos_as_xyz
'x, y, z'
'-x, y+1/2, -z'

loop_
_atom_site_label
_atom_site_type_symbol
_atom_site_fract_x
_atom_site_fract_y
_atom_site_fract_z
_atom_site_U_iso_or_equiv
_atom_site_adp_type
_atom_site_occupancy
_atom_site_symmetry_multiplicity
_atom_site_calc_flag
_atom_site_refinement_flags
Co1 Co 0.33991(2) 0.49473(5) 0.01022(2) 0.04034(10) Uani 1 1 d .
Cl1 Cl 0.49109(5) 0.46802(12) 0.07472(5) 0.0569(2) Uani 1 1 d .
Cl2 Cl 0.28160(5) 0.77325(10) 0.02536(5) 0.05063(19) Uani 1 1 d .
Cl3 Cl 0.24427(5) 0.27958(13) 0.05431(6) 0.0613(2) Uani 1 1 d .
Cl4 Cl 0.34107(5) 0.45212(11) -0.13301(5) 0.0518(2) Uani 1 1 d .
Cl5 Cl -0.02765(6) 0.52226(11) 0.11785(5) 0.0528(2) Uani 1 1 d .
N1 N 0.06740(18) -0.1186(4) 0.06662(16) 0.0530(7) Uani 1 1 d .
H1A H 0.1315 -0.1200 0.0688 0.079 Uiso 1 1 calc R
H1B H 0.0431 -0.1028 0.0132 0.079 Uiso 1 1 calc R
H1C H 0.0465 -0.2205 0.0858 0.079 Uiso 1 1 calc R
C1 C -0.0730(2) 0.0283(5) 0.1139(2) 0.0595(9) Uani 1 1 d .
H1D H -0.0978 0.0388 0.0555 0.089 Uiso 1 1 calc R
H1E H -0.0948 0.1262 0.1454 0.089 Uiso 1 1 calc R
H1F H -0.0957 -0.0793 0.1368 0.089 Uiso 1 1 calc R
C2 C 0.03593(19) 0.0273(4) 0.11996(19) 0.0468(7) Uani 1 1 d .
H2 H 0.0574 0.1383 0.0964 0.056 Uiso 1 1 calc R
C3 C 0.08076(19) 0.0127(5) 0.21041(19) 0.0499(7) Uani 1 1 d .
C4 C 0.1232(3) -0.1378(5) 0.2442(2) 0.0636(10) Uani 1 1 d .
H4 H 0.1251 -0.2387 0.2112 0.076 Uiso 1 1 calc R
C5 C 0.1637(3) -0.1393(7) 0.3286(3) 0.0862(14) Uani 1 1 d .
H5 H 0.1941 -0.2399 0.3514 0.103 Uiso 1 1 calc R
C6 C 0.1581(3) 0.0098(8) 0.3772(2) 0.0857(13) Uani 1 1 d .
Cl6 Cl 0.20978(18) 0.0064(3) 0.48055(9) 0.1725(9) Uani 1 1 d .
C7 C 0.1131(4) 0.1584(7) 0.3447(3) 0.0907(15) Uani 1 1 d .
H7 H 0.1072 0.2566 0.3790 0.109 Uiso 1 1 calc R
C8 C 0.0768(3) 0.1616(6) 0.2613(3) 0.0690(11) Uani 1 1 d .
H8 H 0.0492 0.2644 0.2384 0.083 Uiso 1 1 calc R
N2 N 0.2540(2) 0.0547(4) 0.85944(16) 0.0563(7) Uani 1 1 d .
H2A H 0.2742 -0.0318 0.8946 0.084 Uiso 1 1 calc R
H2B H 0.1911 0.0713 0.8620 0.084 Uiso 1 1 calc R
H2C H 0.2856 0.1533 0.8745 0.084 Uiso 1 1 calc R
C9 C 0.2265(3) -0.1676(5) 0.7482(3) 0.0690(10) Uani 1 1 d .
H9A H 0.2385 -0.1995 0.6914 0.103 Uiso 1 1 calc R
H9B H 0.1582 -0.1589 0.7520 0.103 Uiso 1 1 calc R
H9C H 0.2529 -0.2559 0.7870 0.103 Uiso 1 1 calc R
C10 C 0.2729(2) 0.0063(5) 0.77035(19) 0.0533(7) Uani 1 1 d .
H10 H 0.3427 -0.0073 0.7687 0.064 Uiso 1 1 calc R
C11 C 0.2399(3) 0.1529(5) 0.7102(2) 0.0527(8) Uani 1 1 d .
C12 C 0.1445(3) 0.2038(6) 0.6986(3) 0.0734(12) Uani 1 1 d .
H12 H 0.0995 0.1490 0.7298 0.088 Uiso 1 1 calc R
C13 C 0.1149(4) 0.3332(7) 0.6422(3) 0.1031(18) Uani 1 1 d .
H13 H 0.0505 0.3671 0.6348 0.124 Uiso 1 1 calc R
C14 C 0.1823(7) 0.4120(7) 0.5966(3) 0.111(2) Uani 1 1 d .
Cl7 Cl 0.1443(2) 0.5733(3) 0.52289(13) 0.2059(12) Uani 1 1 d .
C15 C 0.2746(6) 0.3663(8) 0.6051(3) 0.106(2) Uani 1 1 d .
H15 H 0.3183 0.4209 0.5725 0.127 Uiso 1 1 calc R
C16 C 0.3054(3) 0.2367(6) 0.6630(2) 0.0766(13) Uani 1 1 d .
H16 H 0.3703 0.2059 0.6701 0.092 Uiso 1 1 calc R
N3 N 0.43523(17) 0.0450(4) 0.12315(15) 0.0485(6) Uani 1 1 d .
H3A H 0.4192 0.1513 0.1029 0.073 Uiso 1 1 calc R
H3B H 0.4135 -0.0366 0.0858 0.073 Uiso 1 1 calc R
H3C H 0.4991 0.0371 0.1321 0.073 Uiso 1 1 calc R
C19 C 0.4178(3) -0.1639(6) 0.2390(3) 0.0750(12) Uani 1 1 d .
H19A H 0.3979 -0.2508 0.1970 0.113 Uiso 1 1 calc R
H19B H 0.3862 -0.1855 0.2895 0.113 Uiso 1 1 calc R
H19C H 0.4864 -0.1705 0.2521 0.113 Uiso 1 1 calc R
C20 C 0.3911(2) 0.0167(5) 0.20530(19) 0.0509(7) Uani 1 1 d .
H20 H 0.3208 0.0200 0.1931 0.061 Uiso 1 1 calc R
C21 C 0.4191(2) 0.1633(5) 0.2660(2) 0.0497(8) Uani 1 1 d .
C22 C 0.5119(2) 0.1846(5) 0.3023(2) 0.0587(9) Uani 1 1 d .
H22 H 0.5602 0.1106 0.2862 0.070 Uiso 1 1 calc R
C23 C 0.5347(3) 0.3125(6) 0.3616(2) 0.0690(10) Uani 1 1 d .
H23 H 0.5979 0.3264 0.3852 0.083 Uiso 1 1 calc R
C24 C 0.4627(4) 0.4203(6) 0.3858(2) 0.0717(11) Uani 1 1 d .
Cl8 Cl 0.48988(13) 0.5796(2) 0.46308(9) 0.1200(5) Uani 1 1 d .
C25 C 0.3711(4) 0.4036(7) 0.3506(3) 0.0891(14) Uani 1 1 d .
H25 H 0.3229 0.4775 0.3672 0.107 Uiso 1 1 calc R
C26 C 0.3496(3) 0.2759(6) 0.2901(3) 0.0727(11) Uani 1 1 d .
H26 H 0.2868 0.2658 0.2651 0.087 Uiso 1 1 calc R

loop_
_atom_site_aniso_label
_atom_site_aniso_U_11
_atom_site_aniso_U_22
_atom_site_aniso_U_33
_atom_site_aniso_U_23
_atom_site_aniso_U_13
_atom_site_aniso_U_12
Co1 0.04005(18) 0.0370(2) 0.0438(2) -0.00035(18) 0.00254(14) 0.00338(17)
Cl1 0.0433(4) 0.0675(6) 0.0583(5) 0.0015(4) -0.0053(3) 0.0027(4)
Cl2 0.0454(4) 0.0394(4) 0.0667(5) -0.0065(4) 0.0034(3) 0.0061(3)
Cl3 0.0504(4) 0.0588(5) 0.0747(6) 0.0196(5) 0.0058(4) -0.0051(4)
Cl4 0.0509(4) 0.0603(5) 0.0439(4) -0.0041(4) 0.0026(3) -0.0037(3)
Cl5 0.0628(4) 0.0502(5) 0.0460(4) -0.0020(4) 0.0090(3) 0.0036(4)
N1 0.0510(14) 0.0671(19) 0.0417(15) 0.0090(13) 0.0091(11) 0.0048(13)
C1 0.0439(16) 0.057(2) 0.077(2) -0.0104(18) 0.0018(14) 0.0054(14)
C2 0.0427(14) 0.048(2) 0.0496(17) 0.0083(15) 0.0033(12) -0.0031(13)
C3 0.0442(14) 0.055(2) 0.0500(17) 0.0009(17) 0.0027(12) -0.0146(15)
C4 0.075(2) 0.063(2) 0.052(2) 0.0069(18) -0.0023(18) -0.0058(18)
C5 0.107(3) 0.086(3) 0.060(3) 0.020(2) -0.021(2) -0.008(3)
C6 0.118(3) 0.083(3) 0.052(2) 0.000(3) -0.014(2) -0.032(3)
Cl6 0.298(3) 0.1285(14) 0.0749(8) 0.0020(10) -0.0712(12) -0.0514(18)
C7 0.127(4) 0.074(3) 0.068(3) -0.013(3) -0.006(3) -0.029(3)
C8 0.078(3) 0.061(3) 0.067(3) -0.002(2) 0.000(2) -0.0136(19)
N2 0.0634(16) 0.065(2) 0.0399(15) 0.0059(13) 0.0016(12) -0.0011(13)
C9 0.081(2) 0.049(2) 0.077(3) 0.0012(19) 0.010(2) 0.0089(18)
C10 0.0521(16) 0.058(2) 0.0510(18) -0.0016(19) 0.0113(13) 0.0002(17)
C11 0.072(2) 0.0484(19) 0.0394(19) -0.0032(15) 0.0146(16) -0.0060(15)
C12 0.086(3) 0.078(3) 0.060(2) 0.023(2) 0.026(2) 0.022(2)
C13 0.147(4) 0.092(4) 0.074(3) 0.033(3) 0.034(3) 0.056(3)
C14 0.218(7) 0.065(3) 0.054(3) 0.019(2) 0.036(4) 0.010(4)
Cl7 0.414(4) 0.1047(13) 0.1064(13) 0.0654(11) 0.0617(17) 0.0709(18)
C15 0.189(6) 0.080(4) 0.054(3) 0.000(3) 0.034(4) -0.063(4)
C16 0.097(3) 0.087(3) 0.047(2) -0.010(2) 0.0135(19) -0.043(2)
N3 0.0504(14) 0.0510(18) 0.0433(14) 0.0034(12) -0.0003(11) 0.0034(11)
C19 0.097(3) 0.059(3) 0.068(3) 0.014(2) 0.002(2) -0.008(2)
C20 0.0444(14) 0.059(2) 0.0495(17) 0.0018(17) 0.0051(12) -0.0003(15)
C21 0.0505(18) 0.056(2) 0.0440(19) 0.0066(15) 0.0106(15) 0.0021(14)
C22 0.059(2) 0.067(2) 0.051(2) -0.0064(18) 0.0098(16) -0.0001(17)
C23 0.085(3) 0.074(3) 0.048(2) -0.0065(19) 0.0102(18) -0.013(2)
C24 0.106(3) 0.063(2) 0.050(2) -0.0086(18) 0.029(2) -0.012(2)
Cl8 0.1808(14) 0.1005(10) 0.0850(9) -0.0418(8) 0.0467(9) -0.0336(9)
C25 0.100(3) 0.076(3) 0.096(3) -0.009(3) 0.036(3) 0.024(2)
C26 0.062(2) 0.082(3) 0.074(3) -0.004(2) 0.0105(18) 0.017(2)

loop_
_atom_type_symbol
_atom_type_description
_atom_type_scat_dispersion_real
_atom_type_scat_dispersion_imag
_atom_type_scat_source
C C 0.0033 0.0016 'International Tables Vol C Tables 4.2.6.8 and 6.1.1.4'
H H 0.0000 0.0000 'International Tables Vol C Tables 4.2.6.8 and 6.1.1.4'
N N 0.0061 0.0033 'International Tables Vol C Tables 4.2.6.8 and 6.1.1.4'
Cl Cl 0.1484 0.1585 'International Tables Vol C Tables 4.2.6.8 and 6.1.1.4'
Co Co 0.3494 0.9721 'International Tables Vol C Tables 4.2.6.8 and 6.1.1.4'

loop_
_geom_angle_atom_site_label_1
_geom_angle_atom_site_label_2
_geom_angle_atom_site_label_3
_geom_angle
Cl3 Co1 Cl1 110.24(3)
Cl3 Co1 Cl2 114.36(4)
Cl1 Co1 Cl2 111.11(3)
Cl3 Co1 Cl4 105.10(4)
Cl1 Co1 Cl4 110.14(3)
Cl2 Co1 Cl4 105.58(3)
C2 N1 H1A 109.5
C2 N1 H1B 109.5
H1A N1 H1B 109.5
C2 N1 H1C 109.5
H1A N1 H1C 109.5
H1B N1 H1C 109.5
C2 C1 H1D 109.5
C2 C1 H1E 109.5
H1D C1 H1E 109.5
C2 C1 H1F 109.5
H1D C1 H1F 109.5
H1E C1 H1F 109.5
N1 C2 C1 108.3(2)
N1 C2 C3 111.5(3)
C1 C2 C3 112.7(3)
N1 C2 H2 108.1
C1 C2 H2 108.1
C3 C2 H2 108.1
C4 C3 C8 119.3(3)
C4 C3 C2 123.8(3)
C8 C3 C2 116.9(3)
C3 C4 C5 120.0(4)
C3 C4 H4 120.0
C5 C4 H4 120.0
C6 C5 C4 119.2(4)
C6 C5 H5 120.4
C4 C5 H5 120.4
C7 C6 C5 121.1(4)
C7 C6 Cl6 120.4(4)
C5 C6 Cl6 118.6(4)
C6 C7 C8 119.5(4)
C6 C7 H7 120.2
C8 C7 H7 120.2
C7 C8 C3 120.8(4)
C7 C8 H8 119.6
C3 C8 H8 119.6
C10 N2 H2A 109.5
C10 N2 H2B 109.5
H2A N2 H2B 109.5
C10 N2 H2C 109.5
H2A N2 H2C 109.5
H2B N2 H2C 109.5
C10 C9 H9A 109.5
C10 C9 H9B 109.5
H9A C9 H9B 109.5
C10 C9 H9C 109.5
H9A C9 H9C 109.5
H9B C9 H9C 109.5
C9 C10 N2 109.1(3)
C9 C10 C11 113.7(3)
N2 C10 C11 110.0(3)
C9 C10 H10 108.0
N2 C10 H10 108.0
C11 C10 H10 108.0
C12 C11 C16 118.2(4)
C12 C11 C10 121.7(3)
C16 C11 C10 120.1(4)
C13 C12 C11 121.2(4)
C13 C12 H12 119.4
C11 C12 H12 119.4
C12 C13 C14 118.5(5)
C12 C13 H13 120.8
C14 C13 H13 120.8
C15 C14 C13 122.3(5)
C15 C14 Cl7 119.0(5)
C13 C14 Cl7 118.6(6)
C14 C15 C16 119.5(4)
C14 C15 H15 120.2
C16 C15 H15 120.2
C11 C16 C15 120.2(5)
C11 C16 H16 119.9
C15 C16 H16 119.9
C20 N3 H3A 109.5
C20 N3 H3B 109.5
H3A N3 H3B 109.5
C20 N3 H3C 109.5
H3A N3 H3C 109.5
H3B N3 H3C 109.5
C20 C19 H19A 109.5
C20 C19 H19B 109.5
H19A C19 H19B 109.5
C20 C19 H19C 109.5
H19A C19 H19C 109.5
H19B C19 H19C 109.5
C21 C20 N3 110.2(3)
C21 C20 C19 114.1(3)
N3 C20 C19 109.2(3)
C21 C20 H20 107.7
N3 C20 H20 107.7
C19 C20 H20 107.7
C26 C21 C22 118.0(4)
C26 C21 C20 119.5(3)
C22 C21 C20 122.4(3)
C23 C22 C21 121.5(3)
C23 C22 H22 119.3
C21 C22 H22 119.3
C22 C23 C24 118.9(4)
C22 C23 H23 120.5
C24 C23 H23 120.5
C25 C24 C23 121.0(4)
C25 C24 Cl8 119.5(4)
C23 C24 Cl8 119.5(4)
C24 C25 C26 119.3(4)
C24 C25 H25 120.3
C26 C25 H25 120.3
C21 C26 C25 121.3(4)
C21 C26 H26 119.4
C25 C26 H26 119.4

loop_
_geom_bond_atom_site_label_1
_geom_bond_atom_site_label_2
_geom_bond_distance
Co1 Cl3 2.2586(9)
Co1 Cl1 2.2647(8)
Co1 Cl2 2.2870(8)
Co1 Cl4 2.2921(9)
N1 C2 1.484(4)
N1 H1A 0.8900
N1 H1B 0.8900
N1 H1C 0.8900
C1 C2 1.512(4)
C1 H1D 0.9600
C1 H1E 0.9600
C1 H1F 0.9600
C2 C3 1.514(4)
C2 H2 0.9800
C3 C4 1.373(5)
C3 C8 1.393(5)
C4 C5 1.402(5)
C4 H4 0.9300
C5 C6 1.376(7)
C5 H5 0.9300
C6 C7 1.370(7)
C6 Cl6 1.727(4)
C7 C8 1.371(6)
C7 H7 0.9300
C8 H8 0.9300
N2 C10 1.504(4)
N2 H2A 0.8900
N2 H2B 0.8900
N2 H2C 0.8900
C9 C10 1.499(5)
C9 H9A 0.9600
C9 H9B 0.9600
C9 H9C 0.9600
C10 C11 1.510(5)
C10 H10 0.9800
C11 C12 1.380(5)
C11 C16 1.386(5)
C12 C13 1.367(6)
C12 H12 0.9300
C13 C14 1.373(8)
C13 H13 0.9300
C14 C15 1.325(8)
C14 Cl7 1.741(5)
C15 C16 1.387(8)
C15 H15 0.9300
C16 H16 0.9300
N3 C20 1.503(4)
N3 H3A 0.8900
N3 H3B 0.8900
N3 H3C 0.8900
C19 C20 1.507(5)
C19 H19A 0.9600
C19 H19B 0.9600
C19 H19C 0.9600
C20 C21 1.499(5)
C20 H20 0.9800
C21 C26 1.371(5)
C21 C22 1.376(5)
C22 C23 1.369(5)
C22 H22 0.9300
C23 C24 1.375(6)
C23 H23 0.9300
C24 C25 1.352(6)
C24 Cl8 1.739(4)
C25 C26 1.378(7)
C25 H25 0.9300
C26 H26 0.9300

loop_
_geom_hbond_atom_site_label_D
_geom_hbond_atom_site_label_H
_geom_hbond_atom_site_label_A
_geom_hbond_distance_DH
_geom_hbond_distance_HA
_geom_hbond_distance_DA
_geom_hbond_angle_DHA
_geom_hbond_site_symmetry_A
N1 H1A Cl2 0.89 2.40 3.217(3) 152.8 1_545
N1 H1B Cl5 0.89 2.27 3.113(3) 156.8 2_545
N1 H1C Cl5 0.89 2.29 3.170(3) 170.5 1_545
N2 H2A Cl2 0.89 2.54 3.382(3) 158.0 1_546
N2 H2B Cl5 0.89 2.36 3.214(3) 162.0 2_546
N2 H2C Cl4 0.89 2.40 3.252(3) 159.1 1_556
N3 H3A Cl1 0.89 2.66 3.411(3) 142.7 .
N3 H3A Cl3 0.89 2.67 3.304(3) 128.8 .
N3 H3B Cl2 0.89 2.46 3.262(3) 149.7 1_545
N3 H3B Cl1 0.89 2.97 3.434(3) 114.1 2_645
N3 H3C Cl4 0.89 2.32 3.184(3) 165.0 2_645
